data_1512738
loop_
_publ_author_name
'Katharina Butsch'
'Thomas Gunther'
'Axel Klein'
'Kathrin Stirnat'
'Albrecht Berkessel'
'Jorg Neudorfl'

_publ_section_title
;
 Redox chemistry of copper complexes with various salen type ligands
;
_journal_name_full
;
Inorganica Chimica Acta
;
_journal_page_first 237
_journal_page_last 246
_journal_volume 393
_journal_year 2012
_chemical_absolute_configuration syn
_chemical_formula_sum 'C22 H22 F4 N2 O2'
_chemical_formula_weight 422.42
_chemical_name_common Me2salF4
_space_group_IT_number 19
_symmetry_cell_setting orthorhombic
_symmetry_space_group_name_Hall 'P 2ac 2ab'
_symmetry_space_group_name_H-M 'P 21 21 21'
_atom_sites_solution_hydrogens geom
_atom_sites_solution_primary direct
_atom_sites_solution_secondary difmap
_cell_angle_alpha 90.00
_cell_angle_beta 90.00
_cell_angle_gamma 90.00
_cell_formula_units_Z 8
_cell_length_a 10.8776(7)
_cell_length_b 13.7904(8)
_cell_length_c 27.529(2)
_cell_measurement_reflns_used 21839
_cell_measurement_temperature 100(2)
_cell_measurement_theta_max 27.00
_cell_measurement_theta_min 1.48
_cell_volume 4129.5(5)
_computing_cell_refinement 'Nonius DENZO (Otwinowski, Minor 1997)'
_computing_data_collection 'Nonius COLLECT'
_computing_data_reduction 'Nonius DENZO (Otwinowski, Minor 1997)'
_computing_molecular_graphics 'SCHAKAL99 (E. Keller 1999)'
_computing_publication_material 'PLATON (A. L. Spek 1980-2004)'
_computing_structure_refinement 'SHELXL-97 (Sheldrick, 1997)'
_computing_structure_solution 'SHELXS-97 (Sheldrick, 1997)'
_diffrn_ambient_temperature 100(2)
_diffrn_measured_fraction_theta_full 0.979
_diffrn_measured_fraction_theta_max 0.979
_diffrn_measurement_device_type 'Nonius KappaCCD'
_diffrn_measurement_method Phi/Omega-Scans
_diffrn_radiation_monochromator graphite
_diffrn_radiation_source 'fine-focus sealed tube'
_diffrn_radiation_type MoK\a
_diffrn_radiation_wavelength 0.71073
_diffrn_reflns_av_R_equivalents 0.1292
_diffrn_reflns_av_sigmaI/netI 0.1188
_diffrn_reflns_limit_h_max 13
_diffrn_reflns_limit_h_min -11
_diffrn_reflns_limit_k_max 17
_diffrn_reflns_limit_k_min -17
_diffrn_reflns_limit_l_max 33
_diffrn_reflns_limit_l_min -34
_diffrn_reflns_number 21839
_diffrn_reflns_theta_full 27.00
_diffrn_reflns_theta_max 27.00
_diffrn_reflns_theta_min 1.48
_exptl_absorpt_coefficient_mu 0.112
_exptl_absorpt_correction_type none
_exptl_crystal_colour yellow
_exptl_crystal_density_diffrn 1.359
_exptl_crystal_density_method 'not measured'
_exptl_crystal_description platelet
_exptl_crystal_F_000 1760
_exptl_crystal_size_max .15
_exptl_crystal_size_mid .15
_exptl_crystal_size_min .03
_refine_diff_density_max 0.186
_refine_diff_density_min -0.215
_refine_diff_density_rms 0.047
_refine_ls_abs_structure_details 'Flack H D (1983), Acta Cryst. A39, 876-881'
_refine_ls_abs_structure_Flack -0.1(8)
_refine_ls_extinction_method none
_refine_ls_goodness_of_fit_ref 0.966
_refine_ls_hydrogen_treatment constr
_refine_ls_matrix_type full
_refine_ls_number_parameters 545
_refine_ls_number_reflns 4912
_refine_ls_number_restraints 0
_refine_ls_restrained_S_all 0.966
_refine_ls_R_factor_all 0.1427
_refine_ls_R_factor_gt 0.0469
_refine_ls_shift/su_max 0.006
_refine_ls_shift/su_mean 0.000
_refine_ls_structure_factor_coef Fsqd
_refine_ls_weighting_details 'calc w=1/[\s^2^(Fo^2^)+(0.0336P)^2^+0.0000P] where P=(Fo^2^+2Fc^2^)/3'
_refine_ls_weighting_scheme calc
_refine_ls_wR_factor_gt 0.0760
_refine_ls_wR_factor_ref 0.0940
_reflns_number_gt 2584
_reflns_number_total 4912
_reflns_threshold_expression >2sigma(I)
_cod_data_source_file ICA-2013-394-237-246-2.cif
_cod_data_source_block thg1135n
_cod_original_sg_symbol_H-M P212121
_cod_database_code 1512738

loop_
_symmetry_equiv_pos_as_xyz
'x, y, z'
'-x+1/2, -y, z+1/2'
'x+1/2, -y+1/2, -z'
'-x, y+1/2, -z+1/2'

loop_
_atom_site_label
_atom_site_type_symbol
_atom_site_fract_x
_atom_site_fract_y
_atom_site_fract_z
_atom_site_U_iso_or_equiv
_atom_site_adp_type
_atom_site_occupancy
_atom_site_symmetry_multiplicity
_atom_site_calc_flag
_atom_site_refinement_flags
F1 F 0.1337(2) 0.27160(14) -0.01445(8) 0.0459(7) Uani 1 1 d .
F2 F 0.1666(2) -0.04000(13) 0.30509(7) 0.0409(6) Uani 1 1 d .
F3 F 0.1401(2) 0.29920(13) 0.31300(8) 0.0538(8) Uani 1 1 d .
F4 F 0.4530(2) 0.06022(16) 0.02919(9) 0.0505(7) Uani 1 1 d .
O1 O -0.0299(3) 0.16275(16) 0.03236(10) 0.0383(7) Uani 1 1 d .
H1 H -0.0737 0.1226 0.0475 0.057 Uiso 1 1 calc R
O2 O 0.0021(2) -0.04665(16) 0.23419(9) 0.0357(7) Uani 1 1 d .
H2 H -0.0508 -0.0408 0.2122 0.054 Uiso 1 1 calc R
N1 N -0.0773(3) 0.0158(2) 0.07991(11) 0.0295(8) Uani 1 1 d .
N2 N -0.1438(3) 0.0423(2) 0.17961(11) 0.0304(8) Uani 1 1 d .
C1 C 0.1748(4) 0.1896(2) 0.00894(16) 0.0362(11) Uani 1 1 d .
C2 C 0.0859(4) 0.1335(3) 0.03289(15) 0.0317(10) Uani 1 1 d .
C3 C 0.1258(4) 0.0473(3) 0.05565(13) 0.0299(10) Uani 1 1 d .
C4 C 0.0355(4) -0.0148(2) 0.07956(13) 0.0280(10) Uani 1 1 d .
C5 C -0.1805(3) -0.0358(2) 0.10143(13) 0.0277(10) Uani 1 1 d .
H5 H -0.1503 -0.0979 0.1158 0.033 Uiso 1 1 calc R
C6 C -0.2360(4) 0.0265(2) 0.14141(13) 0.0327(10) Uani 1 1 d .
H6 H -0.2619 0.0903 0.1276 0.039 Uiso 1 1 calc R
C7 C -0.1187(4) 0.1262(3) 0.19811(15) 0.0350(11) Uani 1 1 d .
C8 C -0.0251(4) 0.1285(2) 0.23640(14) 0.0322(10) Uani 1 1 d .
C9 C 0.0290(4) 0.0405(2) 0.25231(14) 0.0295(10) Uani 1 1 d .
C10 C 0.1155(4) 0.0448(2) 0.28903(14) 0.0331(10) Uani 1 1 d .
C11 C 0.1542(4) 0.1298(3) 0.31012(14) 0.0350(11) Uani 1 1 d .
H11 H 0.2142 0.1306 0.3352 0.042 Uiso 1 1 calc R
C12 C 0.1015(5) 0.2134(3) 0.29298(16) 0.0418(12) Uani 1 1 d .
C13 C 0.0141(4) 0.2152(2) 0.25771(15) 0.0359(11) Uani 1 1 d .
H13 H -0.0203 0.2752 0.2476 0.043 Uiso 1 1 calc R
C14 C -0.1809(5) 0.2194(2) 0.18377(17) 0.0567(15) Uani 1 1 d .
H14A H -0.1234 0.2597 0.1653 0.085 Uiso 1 1 calc R
H14B H -0.2070 0.2542 0.2130 0.085 Uiso 1 1 calc R
H14C H -0.2530 0.2049 0.1637 0.085 Uiso 1 1 calc R
C15 C -0.3472(3) -0.0242(3) 0.16399(14) 0.0369(11) Uani 1 1 d .
H15A H -0.3858 0.0196 0.1881 0.044 Uiso 1 1 calc R
H15B H -0.3194 -0.0832 0.1813 0.044 Uiso 1 1 calc R
C16 C -0.4427(4) -0.0526(3) 0.12571(14) 0.0383(11) Uani 1 1 d .
H16A H -0.5085 -0.0912 0.1413 0.046 Uiso 1 1 calc R
H16B H -0.4806 0.0069 0.1122 0.046 Uiso 1 1 calc R
C17 C -0.3863(4) -0.1108(3) 0.08486(15) 0.0393(12) Uani 1 1 d .
H17A H -0.4491 -0.1222 0.0594 0.047 Uiso 1 1 calc R
H17B H -0.3595 -0.1746 0.0975 0.047 Uiso 1 1 calc R
C18 C -0.2762(4) -0.0583(3) 0.06249(14) 0.0378(11) Uani 1 1 d .
H18A H -0.2389 -0.0995 0.0370 0.045 Uiso 1 1 calc R
H18B H -0.3040 0.0028 0.0471 0.045 Uiso 1 1 calc R
C19 C 0.0724(4) -0.1119(2) 0.10140(14) 0.0371(11) Uani 1 1 d .
H19A H 0.0553 -0.1115 0.1363 0.056 Uiso 1 1 calc R
H19B H 0.1604 -0.1228 0.0961 0.056 Uiso 1 1 calc R
H19C H 0.0253 -0.1639 0.0858 0.056 Uiso 1 1 calc R
C20 C 0.2523(4) 0.0247(3) 0.05422(13) 0.0315(10) Uani 1 1 d .
H20 H 0.2818 -0.0323 0.0696 0.038 Uiso 1 1 calc R
C21 C 0.3310(4) 0.0837(3) 0.03113(15) 0.0367(11) Uani 1 1 d .
C22 C 0.2966(4) 0.1690(3) 0.00790(14) 0.0363(11) Uani 1 1 d .
H22 H 0.3546 0.2100 -0.0077 0.044 Uiso 1 1 calc R
F5 F 0.6598(2) 0.76366(13) -0.01403(7) 0.0401(6) Uani 1 1 d .
F6 F 0.7210(2) 0.38808(14) 0.30255(8) 0.0489(7) Uani 1 1 d .
F7 F 0.7157(3) 0.72354(16) 0.32857(10) 0.0804(10) Uani 1 1 d .
F8 F 0.9911(2) 0.59772(16) 0.05660(9) 0.0559(7) Uani 1 1 d .
O3 O 0.4990(2) 0.64229(16) 0.02631(10) 0.0371(7) Uani 1 1 d .
H3 H 0.4572 0.5997 0.0406 0.056 Uiso 1 1 calc R
O4 O 0.5504(3) 0.40243(15) 0.23340(9) 0.0380(8) Uani 1 1 d .
H4 H 0.4978 0.4162 0.2122 0.057 Uiso 1 1 calc R
N3 N 0.4606(3) 0.5002(2) 0.08038(11) 0.0304(8) Uani 1 1 d .
N4 N 0.4142(3) 0.5079(2) 0.18337(11) 0.0343(9) Uani 1 1 d .
C23 C 0.7035(4) 0.6901(3) 0.01431(15) 0.0339(11) Uani 1 1 d .
C24 C 0.6182(4) 0.6274(3) 0.03501(15) 0.0339(11) Uani 1 1 d .
C25 C 0.6627(4) 0.5491(2) 0.06303(13) 0.0297(10) Uani 1 1 d .
C26 C 0.5759(4) 0.4797(2) 0.08490(14) 0.0322(10) Uani 1 1 d .
C27 C 0.3608(3) 0.4461(3) 0.10309(13) 0.0307(10) Uani 1 1 d .
H27 H 0.3911 0.3808 0.1135 0.037 Uiso 1 1 calc R
C28 C 0.3166(4) 0.5028(3) 0.14723(14) 0.0366(11) Uani 1 1 d .
H28 H 0.2930 0.5699 0.1371 0.044 Uiso 1 1 calc R
C29 C 0.4527(4) 0.5868(3) 0.20312(15) 0.0400(12) Uani 1 1 d .
C30 C 0.5478(4) 0.5768(3) 0.24140(14) 0.0361(11) Uani 1 1 d .
C31 C 0.5904(4) 0.4837(3) 0.25437(15) 0.0358(11) Uani 1 1 d .
C32 C 0.6783(4) 0.4777(3) 0.29077(15) 0.0364(11) Uani 1 1 d .
C33 C 0.7223(4) 0.5554(3) 0.31595(15) 0.0484(13) Uani 1 1 d .
H33 H 0.7821 0.5485 0.3409 0.058 Uiso 1 1 calc R
C34 C 0.6747(5) 0.6452(3) 0.30301(17) 0.0508(14) Uani 1 1 d .
C35 C 0.5913(5) 0.6580(3) 0.26728(16) 0.0475(13) Uani 1 1 d .
H35 H 0.5621 0.7211 0.2597 0.057 Uiso 1 1 calc R
C36 C 0.4093(5) 0.6871(3) 0.18864(18) 0.0745(18) Uani 1 1 d .
H36A H 0.4801 0.7264 0.1788 0.112 Uiso 1 1 calc R
H36B H 0.3682 0.7178 0.2163 0.112 Uiso 1 1 calc R
H36C H 0.3516 0.6818 0.1614 0.112 Uiso 1 1 calc R
C37 C 0.2062(4) 0.4529(3) 0.17116(15) 0.0405(11) Uani 1 1 d .
H37A H 0.2323 0.3895 0.1845 0.049 Uiso 1 1 calc R
H37B H 0.1764 0.4932 0.1985 0.049 Uiso 1 1 calc R
C38 C 0.1021(4) 0.4373(3) 0.13514(14) 0.0446(12) Uani 1 1 d .
H38A H 0.0358 0.3996 0.1509 0.054 Uiso 1 1 calc R
H38B H 0.0678 0.5010 0.1255 0.054 Uiso 1 1 calc R
C39 C 0.1457(4) 0.3838(3) 0.09007(15) 0.0435(12) Uani 1 1 d .
H39A H 0.0777 0.3805 0.0662 0.052 Uiso 1 1 calc R
H39B H 0.1684 0.3166 0.0990 0.052 Uiso 1 1 calc R
C40 C 0.2570(4) 0.4342(3) 0.06663(14) 0.0403(11) Uani 1 1 d .
H40A H 0.2862 0.3953 0.0387 0.048 Uiso 1 1 calc R
H40B H 0.2320 0.4987 0.0543 0.048 Uiso 1 1 calc R
C41 C 0.6260(4) 0.3915(2) 0.11060(14) 0.0359(11) Uani 1 1 d .
H41A H 0.6524 0.4095 0.1434 0.054 Uiso 1 1 calc R
H41B H 0.6963 0.3658 0.0924 0.054 Uiso 1 1 calc R
H41C H 0.5618 0.3418 0.1127 0.054 Uiso 1 1 calc R
C42 C 0.7900(4) 0.5407(3) 0.06986(14) 0.0380(11) Uani 1 1 d .
H42 H 0.8225 0.4892 0.0888 0.046 Uiso 1 1 calc R
C43 C 0.8670(4) 0.6069(3) 0.04911(16) 0.0396(12) Uani 1 1 d .
C44 C 0.8275(4) 0.6835(3) 0.02066(14) 0.0378(11) Uani 1 1 d .
H44 H 0.8830 0.7286 0.0065 0.045 Uiso 1 1 calc R

loop_
_atom_site_aniso_label
_atom_site_aniso_U_11
_atom_site_aniso_U_22
_atom_site_aniso_U_33
_atom_site_aniso_U_23
_atom_site_aniso_U_13
_atom_site_aniso_U_12
F1 0.0502(17) 0.0266(12) 0.0610(17) 0.0123(12) 0.0039(14) -0.0015(12)
F2 0.0479(16) 0.0231(11) 0.0516(15) 0.0044(11) -0.0040(13) 0.0021(12)
F3 0.073(2) 0.0228(12) 0.0660(18) -0.0117(11) -0.0217(15) -0.0018(13)
F4 0.0324(16) 0.0489(14) 0.0701(17) 0.0136(13) 0.0022(13) -0.0008(13)
O1 0.039(2) 0.0206(13) 0.0550(19) 0.0080(13) -0.0004(16) -0.0002(14)
O2 0.0408(17) 0.0181(12) 0.0483(17) -0.0051(13) -0.0071(15) 0.0008(14)
N1 0.029(2) 0.0232(18) 0.037(2) -0.0016(15) 0.0016(17) -0.0012(17)
N2 0.037(2) 0.0201(16) 0.034(2) -0.0006(16) 0.0003(17) -0.0013(17)
C1 0.043(3) 0.0132(19) 0.052(3) 0.005(2) -0.004(3) -0.003(2)
C2 0.036(3) 0.0189(19) 0.041(3) -0.003(2) -0.004(2) 0.001(2)
C3 0.035(3) 0.0208(19) 0.034(3) 0.0008(19) 0.000(2) 0.000(2)
C4 0.036(3) 0.020(2) 0.029(2) -0.0022(18) -0.003(2) 0.000(2)
C5 0.026(2) 0.0208(19) 0.036(3) 0.0039(19) 0.003(2) 0.003(2)
C6 0.035(3) 0.023(2) 0.040(3) 0.002(2) 0.006(2) 0.005(2)
C7 0.040(3) 0.020(2) 0.045(3) 0.004(2) 0.004(2) -0.001(2)
C8 0.041(3) 0.0185(19) 0.037(3) -0.0011(19) 0.002(2) 0.001(2)
C9 0.036(3) 0.0181(19) 0.034(3) -0.003(2) -0.002(2) -0.0013(19)
C10 0.043(3) 0.0147(19) 0.042(3) 0.003(2) 0.002(2) 0.001(2)
C11 0.042(3) 0.031(2) 0.031(3) -0.002(2) -0.005(2) 0.001(2)
C12 0.054(3) 0.019(2) 0.052(3) -0.007(2) 0.004(3) -0.007(2)
C13 0.044(3) 0.017(2) 0.047(3) 0.000(2) -0.006(3) 0.002(2)
C14 0.074(4) 0.021(2) 0.075(4) -0.001(2) -0.022(3) 0.004(3)
C15 0.036(3) 0.032(2) 0.043(3) -0.004(2) 0.012(2) 0.001(2)
C16 0.036(3) 0.031(2) 0.048(3) -0.004(2) 0.003(2) -0.001(2)
C17 0.039(3) 0.031(2) 0.048(3) -0.001(2) -0.003(2) -0.003(2)
C18 0.043(3) 0.025(2) 0.046(3) 0.000(2) 0.003(2) -0.001(2)
C19 0.037(3) 0.0213(19) 0.053(3) 0.004(2) 0.001(2) 0.000(2)
C20 0.039(3) 0.022(2) 0.033(3) 0.0074(18) -0.003(2) -0.001(2)
C21 0.032(3) 0.031(2) 0.047(3) -0.001(2) -0.005(2) 0.002(2)
C22 0.030(3) 0.029(2) 0.050(3) 0.005(2) 0.000(2) -0.008(2)
F5 0.0475(16) 0.0230(11) 0.0500(16) 0.0070(11) -0.0031(14) -0.0011(12)
F6 0.0531(17) 0.0339(12) 0.0598(17) 0.0067(12) -0.0113(14) -0.0078(13)
F7 0.134(3) 0.0365(14) 0.071(2) -0.0143(13) -0.0251(19) -0.0254(18)
F8 0.0401(17) 0.0469(15) 0.0808(19) 0.0210(13) -0.0027(15) -0.0066(13)
O3 0.0357(19) 0.0230(14) 0.0527(19) 0.0080(13) -0.0037(16) -0.0047(14)
O4 0.050(2) 0.0198(13) 0.0437(18) -0.0038(13) -0.0086(16) -0.0022(14)
N3 0.028(2) 0.0248(16) 0.038(2) 0.0001(15) 0.0024(18) 0.0000(17)
N4 0.041(2) 0.0230(17) 0.039(2) 0.0009(16) 0.0026(19) -0.0008(18)
C23 0.043(3) 0.019(2) 0.039(3) 0.003(2) -0.007(2) 0.000(2)
C24 0.037(3) 0.023(2) 0.042(3) -0.003(2) -0.002(2) 0.001(2)
C25 0.039(3) 0.0196(19) 0.031(3) -0.0002(19) -0.002(2) -0.001(2)
C26 0.042(3) 0.023(2) 0.032(3) -0.0029(18) 0.003(2) 0.000(2)
C27 0.030(3) 0.025(2) 0.037(3) 0.001(2) 0.001(2) 0.004(2)
C28 0.042(3) 0.025(2) 0.043(3) 0.001(2) -0.004(3) 0.005(2)
C29 0.053(3) 0.021(2) 0.046(3) 0.002(2) 0.007(3) -0.001(2)
C30 0.051(3) 0.026(2) 0.031(3) 0.002(2) 0.010(2) -0.006(2)
C31 0.043(3) 0.027(2) 0.037(3) 0.004(2) 0.003(2) -0.007(2)
C32 0.044(3) 0.027(2) 0.039(3) 0.005(2) 0.003(3) -0.008(2)
C33 0.063(3) 0.041(3) 0.041(3) 0.008(2) -0.004(3) -0.017(3)
C34 0.076(4) 0.035(3) 0.041(3) -0.008(2) -0.001(3) -0.019(3)
C35 0.073(4) 0.026(2) 0.043(3) -0.008(2) 0.001(3) -0.009(2)
C36 0.113(5) 0.023(2) 0.087(4) 0.002(3) -0.037(4) 0.012(3)
C37 0.040(3) 0.031(2) 0.051(3) 0.005(2) 0.007(3) 0.005(2)
C38 0.043(3) 0.038(2) 0.054(3) 0.005(2) 0.008(3) 0.003(2)
C39 0.046(3) 0.039(2) 0.046(3) 0.008(2) -0.005(2) -0.004(2)
C40 0.047(3) 0.031(2) 0.043(3) 0.003(2) 0.006(2) 0.000(2)
C41 0.033(3) 0.028(2) 0.047(3) 0.003(2) 0.004(2) -0.003(2)
C42 0.043(3) 0.024(2) 0.048(3) 0.005(2) -0.001(2) 0.003(2)
C43 0.029(3) 0.037(2) 0.053(3) 0.001(2) -0.002(2) -0.001(2)
C44 0.048(3) 0.026(2) 0.040(3) 0.004(2) 0.003(3) -0.002(2)

loop_
_atom_type_symbol
_atom_type_description
_atom_type_scat_dispersion_real
_atom_type_scat_dispersion_imag
_atom_type_scat_source
C C 0.0033 0.0016 'International Tables Vol C Tables 4.2.6.8 and 6.1.1.4'
H H 0.0000 0.0000 'International Tables Vol C Tables 4.2.6.8 and 6.1.1.4'
F F 0.0171 0.0103 'International Tables Vol C Tables 4.2.6.8 and 6.1.1.4'
N N 0.0061 0.0033 'International Tables Vol C Tables 4.2.6.8 and 6.1.1.4'
O O 0.0106 0.0060 'International Tables Vol C Tables 4.2.6.8 and 6.1.1.4'

loop_
_geom_angle_atom_site_label_1
_geom_angle_atom_site_label_2
_geom_angle_atom_site_label_3
_geom_angle
C2 O1 H1 109.5
C9 O2 H2 109.5
C4 N1 C5 125.0(3)
C7 N2 C6 124.0(3)
C22 C1 F1 118.7(4)
C22 C1 C2 124.6(4)
F1 C1 C2 116.7(4)
O1 C2 C1 118.8(3)
O1 C2 C3 123.7(4)
C1 C2 C3 117.5(4)
C2 C3 C20 118.2(4)
C2 C3 C4 119.2(4)
C20 C3 C4 122.6(3)
N1 C4 C3 116.6(3)
N1 C4 C19 122.2(4)
C3 C4 C19 121.1(3)
N1 C5 C6 109.0(3)
N1 C5 C18 109.9(3)
C6 C5 C18 110.6(3)
N1 C5 H5 109.1
C6 C5 H5 109.1
C18 C5 H5 109.1
N2 C6 C5 109.3(3)
N2 C6 C15 108.5(3)
C5 C6 C15 110.5(3)
N2 C6 H6 109.5
C5 C6 H6 109.5
C15 C6 H6 109.5
N2 C7 C8 116.7(3)
N2 C7 C14 124.4(4)
C8 C7 C14 118.8(3)
C13 C8 C9 118.4(4)
C13 C8 C7 122.2(3)
C9 C8 C7 119.4(3)
O2 C9 C10 117.5(3)
O2 C9 C8 124.4(3)
C10 C9 C8 118.2(3)
F2 C10 C11 117.9(4)
F2 C10 C9 118.5(3)
C11 C10 C9 123.6(4)
C12 C11 C10 116.3(4)
C12 C11 H11 121.8
C10 C11 H11 121.8
C13 C12 C11 123.7(4)
C13 C12 F3 119.0(4)
C11 C12 F3 117.3(4)
C12 C13 C8 119.8(4)
C12 C13 H13 120.1
C8 C13 H13 120.1
C7 C14 H14A 109.5
C7 C14 H14B 109.5
H14A C14 H14B 109.5
C7 C14 H14C 109.5
H14A C14 H14C 109.5
H14B C14 H14C 109.5
C6 C15 C16 112.0(3)
C6 C15 H15A 109.2
C16 C15 H15A 109.2
C6 C15 H15B 109.2
C16 C15 H15B 109.2
H15A C15 H15B 107.9
C17 C16 C15 111.9(3)
C17 C16 H16A 109.2
C15 C16 H16A 109.2
C17 C16 H16B 109.2
C15 C16 H16B 109.2
H16A C16 H16B 107.9
C16 C17 C18 111.5(3)
C16 C17 H17A 109.3
C18 C17 H17A 109.3
C16 C17 H17B 109.3
C18 C17 H17B 109.3
H17A C17 H17B 108.0
C5 C18 C17 110.4(3)
C5 C18 H18A 109.6
C17 C18 H18A 109.6
C5 C18 H18B 109.6
C17 C18 H18B 109.6
H18A C18 H18B 108.1
C4 C19 H19A 109.5
C4 C19 H19B 109.5
H19A C19 H19B 109.5
C4 C19 H19C 109.5
H19A C19 H19C 109.5
H19B C19 H19C 109.5
C21 C20 C3 120.1(4)
C21 C20 H20 119.9
C3 C20 H20 119.9
C20 C21 F4 119.6(3)
C20 C21 C22 124.1(4)
F4 C21 C22 116.4(4)
C1 C22 C21 115.6(4)
C1 C22 H22 122.2
C21 C22 H22 122.2
C24 O3 H3 109.5
C31 O4 H4 109.5
C26 N3 C27 124.7(3)
C29 N4 C28 124.5(3)
C44 C23 F5 117.8(4)
C44 C23 C24 124.5(4)
F5 C23 C24 117.7(4)
O3 C24 C23 118.6(4)
O3 C24 C25 123.3(4)
C23 C24 C25 118.1(4)
C42 C25 C24 118.4(4)
C42 C25 C26 121.6(4)
C24 C25 C26 120.0(4)
N3 C26 C25 116.1(3)
N3 C26 C41 125.0(4)
C25 C26 C41 118.9(4)
N3 C27 C40 109.0(3)
N3 C27 C28 108.2(3)
C40 C27 C28 110.4(3)
N3 C27 H27 109.7
C40 C27 H27 109.7
C28 C27 H27 109.7
N4 C28 C27 109.9(3)
N4 C28 C37 107.4(3)
C27 C28 C37 111.0(3)
N4 C28 H28 109.5
C27 C28 H28 109.5
C37 C28 H28 109.5
N4 C29 C30 116.7(3)
N4 C29 C36 124.0(4)
C30 C29 C36 119.3(4)
C35 C30 C31 119.0(4)
C35 C30 C29 121.3(4)
C31 C30 C29 119.6(4)
O4 C31 C32 119.1(3)
O4 C31 C30 123.3(4)
C32 C31 C30 117.6(4)
F6 C32 C33 118.2(4)
F6 C32 C31 117.5(3)
C33 C32 C31 124.3(4)
C32 C33 C34 116.0(4)
C32 C33 H33 122.0
C34 C33 H33 122.0
C35 C34 F7 119.5(4)
C35 C34 C33 123.6(4)
F7 C34 C33 116.9(4)
C34 C35 C30 119.3(4)
C34 C35 H35 120.3
C30 C35 H35 120.3
C29 C36 H36A 109.5
C29 C36 H36B 109.5
H36A C36 H36B 109.5
C29 C36 H36C 109.5
H36A C36 H36C 109.5
H36B C36 H36C 109.5
C38 C37 C28 111.5(3)
C38 C37 H37A 109.3
C28 C37 H37A 109.3
C38 C37 H37B 109.3
C28 C37 H37B 109.3
H37A C37 H37B 108.0
C39 C38 C37 111.7(4)
C39 C38 H38A 109.3
C37 C38 H38A 109.3
C39 C38 H38B 109.3
C37 C38 H38B 109.3
H38A C38 H38B 107.9
C38 C39 C40 111.6(3)
C38 C39 H39A 109.3
C40 C39 H39A 109.3
C38 C39 H39B 109.3
C40 C39 H39B 109.3
H39A C39 H39B 108.0
C27 C40 C39 110.9(3)
C27 C40 H40A 109.5
C39 C40 H40A 109.5
C27 C40 H40B 109.5
C39 C40 H40B 109.5
H40A C40 H40B 108.0
C26 C41 H41A 109.5
C26 C41 H41B 109.5
H41A C41 H41B 109.5
C26 C41 H41C 109.5
H41A C41 H41C 109.5
H41B C41 H41C 109.5
C43 C42 C25 119.6(4)
C43 C42 H42 120.2
C25 C42 H42 120.2
C42 C43 F8 118.6(4)
C42 C43 C44 123.9(4)
F8 C43 C44 117.5(4)
C23 C44 C43 115.5(4)
C23 C44 H44 122.3
C43 C44 H44 122.3

loop_
_geom_bond_atom_site_label_1
_geom_bond_atom_site_label_2
_geom_bond_distance
F1 C1 1.375(4)
F2 C10 1.368(4)
F3 C12 1.372(4)
F4 C21 1.368(4)
O1 C2 1.322(5)
O1 H1 0.8400
O2 C9 1.334(4)
O2 H2 0.8400
N1 C4 1.298(5)
N1 C5 1.455(4)
N2 C7 1.292(4)
N2 C6 1.469(5)
C1 C22 1.355(6)
C1 C2 1.404(5)
C2 C3 1.412(5)
C3 C20 1.412(5)
C3 C4 1.459(5)
C4 C19 1.521(4)
C5 C6 1.521(5)
C5 C18 1.526(5)
C5 H5 1.0000
C6 C15 1.529(5)
C6 H6 1.0000
C7 C8 1.466(5)
C7 C14 1.505(5)
C8 C13 1.398(5)
C8 C9 1.418(5)
C9 C10 1.382(5)
C10 C11 1.375(5)
C11 C12 1.371(5)
C11 H11 0.9500
C12 C13 1.359(6)
C13 H13 0.9500
C14 H14A 0.9800
C14 H14B 0.9800
C14 H14C 0.9800
C15 C16 1.531(5)
C15 H15A 0.9900
C15 H15B 0.9900
C16 C17 1.512(5)
C16 H16A 0.9900
C16 H16B 0.9900
C17 C18 1.529(5)
C17 H17A 0.9900
C17 H17B 0.9900
C18 H18A 0.9900
C18 H18B 0.9900
C19 H19A 0.9800
C19 H19B 0.9800
C19 H19C 0.9800
C20 C21 1.341(5)
C20 H20 0.9500
C21 C22 1.389(5)
C22 H22 0.9500
F5 C23 1.365(4)
F6 C32 1.360(4)
F7 C34 1.364(4)
F8 C43 1.372(5)
O3 C24 1.335(5)
O3 H3 0.8400
O4 C31 1.334(4)
O4 H4 0.8400
N3 C26 1.291(5)
N3 C27 1.459(4)
N4 C29 1.286(4)
N4 C28 1.456(5)
C23 C44 1.363(6)
C23 C24 1.390(5)
C24 C25 1.412(5)
C25 C42 1.402(5)
C25 C26 1.474(5)
C26 C41 1.509(5)
C27 C40 1.519(5)
C27 C28 1.523(5)
C27 H27 1.0000
C28 C37 1.534(5)
C28 H28 1.0000
C29 C30 1.484(6)
C29 C36 1.515(5)
C30 C35 1.409(5)
C30 C31 1.410(5)
C31 C32 1.387(5)
C32 C33 1.363(5)
C33 C34 1.389(6)
C33 H33 0.9500
C34 C35 1.350(6)
C35 H35 0.9500
C36 H36A 0.9800
C36 H36B 0.9800
C36 H36C 0.9800
C37 C38 1.520(5)
C37 H37A 0.9900
C37 H37B 0.9900
C38 C39 1.520(5)
C38 H38A 0.9900
C38 H38B 0.9900
C39 C40 1.539(5)
C39 H39A 0.9900
C39 H39B 0.9900
C40 H40A 0.9900
C40 H40B 0.9900
C41 H41A 0.9800
C41 H41B 0.9800
C41 H41C 0.9800
C42 C43 1.364(5)
C42 H42 0.9500
C43 C44 1.383(5)
C44 H44 0.9500

loop_
_geom_torsion_atom_site_label_1
_geom_torsion_atom_site_label_2
_geom_torsion_atom_site_label_3
_geom_torsion_atom_site_label_4
_geom_torsion
C22 C1 C2 O1 178.2(4)
F1 C1 C2 O1 -1.1(5)
C22 C1 C2 C3 -2.9(6)
F1 C1 C2 C3 177.8(3)
O1 C2 C3 C20 -179.1(4)
C1 C2 C3 C20 2.0(5)
O1 C2 C3 C4 0.9(6)
C1 C2 C3 C4 -178.0(4)
C5 N1 C4 C3 179.4(3)
C5 N1 C4 C19 1.3(6)
C2 C3 C4 N1 -2.6(5)
C20 C3 C4 N1 177.5(4)
C2 C3 C4 C19 175.6(3)
C20 C3 C4 C19 -4.4(6)
C4 N1 C5 C6 119.2(4)
C4 N1 C5 C18 -119.4(4)
C7 N2 C6 C5 131.8(4)
C7 N2 C6 C15 -107.6(4)
N1 C5 C6 N2 -62.2(4)
C18 C5 C6 N2 176.9(3)
N1 C5 C6 C15 178.4(3)
C18 C5 C6 C15 57.5(4)
C6 N2 C7 C8 179.2(3)
C6 N2 C7 C14 0.8(6)
N2 C7 C8 C13 177.0(4)
C14 C7 C8 C13 -4.4(6)
N2 C7 C8 C9 -2.3(6)
C14 C7 C8 C9 176.3(4)
C13 C8 C9 O2 -178.3(3)
C7 C8 C9 O2 1.1(6)
C13 C8 C9 C10 1.7(6)
C7 C8 C9 C10 -178.9(4)
O2 C9 C10 F2 -1.0(5)
C8 C9 C10 F2 179.0(3)
O2 C9 C10 C11 178.3(4)
C8 C9 C10 C11 -1.8(6)
F2 C10 C11 C12 179.7(4)
C9 C10 C11 C12 0.4(6)
C10 C11 C12 C13 1.0(7)
C10 C11 C12 F3 -179.1(4)
C11 C12 C13 C8 -1.0(7)
F3 C12 C13 C8 179.1(4)
C9 C8 C13 C12 -0.4(6)
C7 C8 C13 C12 -179.8(4)
N2 C6 C15 C16 -174.4(3)
C5 C6 C15 C16 -54.5(4)
C6 C15 C16 C17 52.8(4)
C15 C16 C17 C18 -53.6(4)
N1 C5 C18 C17 -178.9(3)
C6 C5 C18 C17 -58.5(4)
C16 C17 C18 C5 56.5(4)
C2 C3 C20 C21 -0.9(6)
C4 C3 C20 C21 179.0(4)
C3 C20 C21 F4 -178.8(4)
C3 C20 C21 C22 0.5(6)
F1 C1 C22 C21 -178.3(3)
C2 C1 C22 C21 2.4(7)
C20 C21 C22 C1 -1.2(6)
F4 C21 C22 C1 178.1(4)
C44 C23 C24 O3 179.3(4)
F5 C23 C24 O3 -0.2(5)
C44 C23 C24 C25 -2.6(6)
F5 C23 C24 C25 177.9(3)
O3 C24 C25 C42 -179.9(4)
C23 C24 C25 C42 2.1(6)
O3 C24 C25 C26 -0.8(6)
C23 C24 C25 C26 -178.8(4)
C27 N3 C26 C25 -174.1(3)
C27 N3 C26 C41 5.7(6)
C42 C25 C26 N3 173.1(4)
C24 C25 C26 N3 -6.0(5)
C42 C25 C26 C41 -6.8(5)
C24 C25 C26 C41 174.2(3)
C26 N3 C27 C40 -137.8(4)
C26 N3 C27 C28 102.1(4)
C29 N4 C28 C27 128.0(4)
C29 N4 C28 C37 -111.2(4)
N3 C27 C28 N4 -64.8(4)
C40 C27 C28 N4 176.0(3)
N3 C27 C28 C37 176.6(3)
C40 C27 C28 C37 57.4(4)
C28 N4 C29 C30 176.5(3)
C28 N4 C29 C36 -5.3(7)
N4 C29 C30 C35 -176.4(4)
C36 C29 C30 C35 5.3(6)
N4 C29 C30 C31 -0.4(6)
C36 C29 C30 C31 -178.7(4)
C35 C30 C31 O4 177.0(4)
C29 C30 C31 O4 0.9(6)
C35 C30 C31 C32 -3.1(6)
C29 C30 C31 C32 -179.2(4)
O4 C31 C32 F6 1.2(6)
C30 C31 C32 F6 -178.7(4)
O4 C31 C32 C33 -177.4(4)
C30 C31 C32 C33 2.7(6)
F6 C32 C33 C34 -179.2(4)
C31 C32 C33 C34 -0.6(7)
C32 C33 C34 C35 -1.1(7)
C32 C33 C34 F7 178.6(4)
F7 C34 C35 C30 -179.1(4)
C33 C34 C35 C30 0.5(8)
C31 C30 C35 C34 1.6(7)
C29 C30 C35 C34 177.6(4)
N4 C28 C37 C38 -175.8(3)
C27 C28 C37 C38 -55.7(4)
C28 C37 C38 C39 53.7(4)
C37 C38 C39 C40 -53.6(4)
N3 C27 C40 C39 -176.0(3)
C28 C27 C40 C39 -57.2(4)
C38 C39 C40 C27 55.6(4)
C24 C25 C42 C43 -0.7(6)
C26 C25 C42 C43 -179.7(4)
C25 C42 C43 F8 179.5(4)
C25 C42 C43 C44 -0.6(6)
F5 C23 C44 C43 -179.1(3)
C24 C23 C44 C43 1.4(6)
C42 C43 C44 C23 0.2(6)
F8 C43 C44 C23 -179.8(4)
